data_4515854
loop_
_publ_author_name
'Gupta, Abhishek Kumar'
'Kumar, Ashwani'
'Singh, Ranjit'
'Devi, Manisha'
'Dhir, Abhimanew'
'Pradeep, Chullikkattil P.'

_publ_section_title
;
 Facile Synthesis of an Organic Solid State Near-Infrared-Emitter with
 Large Stokes Shift via Excited-State Intramolecular Proton Transfer.
;
_journal_issue 10
_journal_name_full 'ACS omega'
_journal_page_first 14341
_journal_page_last 14348
_journal_paper_doi 10.1021/acsomega.8b02116
_journal_volume 3
_journal_year 2018
_chemical_formula_moiety 'C25 H26 N2 O2 S2'
_chemical_formula_sum 'C25 H26 N2 O2 S2'
_chemical_formula_weight 450.60
_space_group_crystal_system triclinic
_space_group_IT_number 2
_space_group_name_Hall '-P 1'
_space_group_name_H-M_alt 'P -1'
_atom_sites_solution_hydrogens geom
_atom_sites_solution_primary direct
_atom_sites_solution_secondary difmap
_audit_creation_date 2018-05-25
_audit_creation_method
;
Olex2 1.2-ac21
(compiled 2015.09.16 svn.r134, GUI svn.r4998)
;
_cell_angle_alpha 112.082(15)
_cell_angle_beta 94.659(11)
_cell_angle_gamma 115.759(15)
_cell_formula_units_Z 2
_cell_length_a 10.8541(14)
_cell_length_b 11.169(2)
_cell_length_c 12.0753(17)
_cell_measurement_reflns_used 2022
_cell_measurement_temperature 150.00(10)
_cell_measurement_theta_max 27.9580
_cell_measurement_theta_min 2.1840
_cell_volume 1168.1(4)
_computing_cell_refinement 'CrysAlisPro 1.171.38.46 (Rigaku OD, 2015)'
_computing_data_collection 'CrysAlisPro 1.171.38.46 (Rigaku OD, 2015)'
_computing_data_reduction 'CrysAlisPro 1.171.38.46 (Rigaku OD, 2015)'
_computing_molecular_graphics 'Olex2 (Dolomanov et al., 2009)'
_computing_publication_material 'Olex2 (Dolomanov et al., 2009)'
_computing_structure_refinement 'ShelXL (Sheldrick, 2008)'
_computing_structure_solution 'ShelXT (Sheldrick, 2015)'
_diffrn_ambient_environment N~2~
_diffrn_ambient_temperature 150.00(10)
_diffrn_detector 'CCD plate'
_diffrn_detector_area_resol_mean 15.9974
_diffrn_detector_type Eos
_diffrn_measured_fraction_theta_full 0.973
_diffrn_measured_fraction_theta_max 0.854
_diffrn_measurement_details
;
List of Runs (angles in degrees, time in seconds):

  # Type    Start    End  Width  t~exp~   \w     \q     \k     \f   Frames
--------------------------------------------------------------------------
  1  \w    -13.00 106.00   1.00   37.50    --   26.84  77.00   0.00  119
  2  \w    -13.00 106.00   1.00   37.50    --   26.84  77.00 120.00  119
  3  \w    -13.00 106.00   1.00   37.50    --   26.84  77.00-120.00  119
;
_diffrn_measurement_device 'four-circle diffractometer'
_diffrn_measurement_device_type 'SuperNova, Dual, Cu at zero, Eos'
_diffrn_measurement_method '\w scans'
_diffrn_orient_matrix_type 'CrysAlisPro convention (1999,Acta A55,543-557)'
_diffrn_orient_matrix_UB_11 0.0198863000
_diffrn_orient_matrix_UB_12 0.0446471000
_diffrn_orient_matrix_UB_13 0.0655078000
_diffrn_orient_matrix_UB_21 0.0400854000
_diffrn_orient_matrix_UB_22 -0.0330839000
_diffrn_orient_matrix_UB_23 0.0096152000
_diffrn_orient_matrix_UB_31 0.0612954000
_diffrn_orient_matrix_UB_32 0.0566133000
_diffrn_orient_matrix_UB_33 -0.0034818000
_diffrn_radiation_monochromator mirror
_diffrn_radiation_probe x-ray
_diffrn_radiation_type MoK\a
_diffrn_radiation_wavelength 0.71073
_diffrn_reflns_av_R_equivalents 0.1146
_diffrn_reflns_av_unetI/netI 0.1650
_diffrn_reflns_limit_h_max 13
_diffrn_reflns_limit_h_min -14
_diffrn_reflns_limit_k_max 12
_diffrn_reflns_limit_k_min -14
_diffrn_reflns_limit_l_max 15
_diffrn_reflns_limit_l_min -15
_diffrn_reflns_number 6499
_diffrn_reflns_theta_full 26.00
_diffrn_reflns_theta_max 28.29
_diffrn_reflns_theta_min 1.90
_diffrn_source 'micro-focus sealed X-ray tube'
_diffrn_source_type 'SuperNova (Mo) X-ray Source'
_exptl_absorpt_coefficient_mu 0.252
_exptl_absorpt_correction_T_max 1.000
_exptl_absorpt_correction_T_min 0.850
_exptl_absorpt_correction_type gaussian
_exptl_absorpt_process_details
;
CrysAlisPro 1.171.38.46 (Rigaku Oxford Diffraction, 2015)
Numerical absorption correction based on gaussian integration over
			a multifaceted crystal model
Empirical absorption correction using spherical harmonics,
 implemented in SCALE3 ABSPACK scaling algorithm.
;
_exptl_crystal_density_diffrn 1.281
_exptl_crystal_density_method 'not measured'
_exptl_crystal_description triclinic
_exptl_crystal_F_000 476
_exptl_crystal_size_max 0.148
_exptl_crystal_size_mid 0.111
_exptl_crystal_size_min 0.079
_refine_diff_density_max 0.584
_refine_diff_density_min -0.673
_refine_diff_density_rms 0.120
_refine_ls_extinction_method none
_refine_ls_goodness_of_fit_ref 0.961
_refine_ls_hydrogen_treatment constr
_refine_ls_matrix_type full
_refine_ls_number_parameters 284
_refine_ls_number_reflns 4949
_refine_ls_number_restraints 0
_refine_ls_restrained_S_all 0.961
_refine_ls_R_factor_all 0.1491
_refine_ls_R_factor_gt 0.0906
_refine_ls_shift/su_max 0.000
_refine_ls_shift/su_mean 0.000
_refine_ls_structure_factor_coef Fsqd
_refine_ls_weighting_details 'calc w=1/[\s^2^(Fo^2^)+(0.1111P)^2^+0.0000P] where P=(Fo^2^+2Fc^2^)/3'
_refine_ls_weighting_scheme calc
_refine_ls_wR_factor_gt 0.1980
_refine_ls_wR_factor_ref 0.2670
_reflns_number_gt 2378
_reflns_number_total 4949
_reflns_threshold_expression >2sigma(I)
_cod_data_source_file ao8b02116_si_004.cif
_cod_data_source_block sbl_r_lt_mo
_cod_original_cell_volume 1168.0(3)
_cod_database_code 4515854
_chemical_oxdiff_formula 'C50 H52 N4 O4 S4'
_reflns_odcompleteness_completeness 98.39
_reflns_odcompleteness_iscentric 1
_reflns_odcompleteness_theta 26.32
_olex2_refinement_description
;
1. Fixed Uiso
 At 1.2 times of:
  All C(H) groups, All C(H,H) groups
 At 1.5 times of:
  All C(H,H,H) groups
2.a Secondary CH2 refined with riding coordinates:
 C28(H28A,H28B)
2.b Aromatic/amide H refined with riding coordinates:
 C7(H7), C17(H17), C4(H4), C2(H2), C10(H10), C13(H13), C14(H14), C23(H23),
 C20(H20), C21(H21), C24(H24), C11(H11)
2.c Idealised Me refined as rotating group:
 C26(H26A,H26B,H26C), C31(H31A,H31B,H31C), C16(H16A,H16B,H16C), C29(H29A,H29B,
 H29C)
;
_olex2_date_sample_data_collection 2018-05-24
_olex2_submission_special_instructions 'No special instructions were received'
_oxdiff_exptl_absorpt_empirical_details
;
Empirical correction (ABSPACK) includes:
- Absorption correction using spherical harmonics
- Frame scaling
;
_oxdiff_exptl_absorpt_empirical_full_max 2.775
_oxdiff_exptl_absorpt_empirical_full_min 0.332

loop_
_space_group_symop_id
_space_group_symop_operation_xyz
1 'x, y, z'
2 '-x, -y, -z'

loop_
_atom_site_label
_atom_site_type_symbol
_atom_site_fract_x
_atom_site_fract_y
_atom_site_fract_z
_atom_site_U_iso_or_equiv
_atom_site_adp_type
_atom_site_occupancy
_atom_site_calc_flag
_atom_site_refinement_flags_posn
S25 S -0.07822(11) 0.71902(13) 0.11175(12) 0.0433(4) Uani 1 d .
S15 S 0.27653(15) -0.18493(14) 0.85923(12) 0.0498(4) Uani 1 d .
O27 O 0.2466(2) 0.3804(3) 0.5223(2) 0.0301(7) Uani 1 d .
O30 O 0.7926(3) 0.8651(3) 0.7735(3) 0.0360(7) Uani 1 d .
N18 N 0.3714(3) 0.7267(4) 0.4396(3) 0.0289(8) Uani 1 d .
N8 N 0.4744(3) 0.3766(4) 0.8058(3) 0.0279(8) Uani 1 d .
C9 C 0.4243(4) 0.2411(4) 0.8158(4) 0.0252(9) Uani 1 d .
C19 C 0.2657(4) 0.7144(5) 0.3520(4) 0.0269(9) Uani 1 d .
C1 C 0.4675(4) 0.5000(4) 0.6822(4) 0.0257(9) Uani 1 d .
C7 C 0.4180(4) 0.3703(4) 0.7052(4) 0.0261(9) Uani 1 d .
H7 H 0.3422 0.2792 0.6442 0.031 Uiso 1 calc R
C17 C 0.3309(4) 0.6294(5) 0.4796(4) 0.0290(9) Uani 1 d .
H17 H 0.2349 0.5555 0.4494 0.035 Uiso 1 calc R
C4 C 0.5662(4) 0.7476(4) 0.6345(4) 0.0268(9) Uani 1 d .
H4 H 0.5986 0.8314 0.6209 0.032 Uiso 1 calc R
C6 C 0.3784(4) 0.5039(4) 0.5942(3) 0.0238(9) Uani 1 d .
C2 C 0.6070(4) 0.6220(4) 0.7441(3) 0.0258(9) Uani 1 d .
H2 H 0.6671 0.6217 0.8034 0.031 Uiso 1 calc R
C5 C 0.4263(4) 0.6273(4) 0.5702(4) 0.0254(9) Uani 1 d .
C10 C 0.4155(4) 0.2472(5) 0.9320(4) 0.0289(9) Uani 1 d .
H10 H 0.4421 0.3380 0.9998 0.035 Uiso 1 calc R
C13 C 0.3478(4) -0.0197(4) 0.7348(4) 0.0298(9) Uani 1 d .
H13 H 0.3274 -0.1092 0.6685 0.036 Uiso 1 calc R
C14 C 0.3914(4) 0.1051(4) 0.7160(4) 0.0287(9) Uani 1 d .
H14 H 0.3990 0.0992 0.6382 0.034 Uiso 1 calc R
C23 C 0.0426(4) 0.5777(4) 0.1887(4) 0.0327(10) Uani 1 d .
H23 H -0.0359 0.4865 0.1310 0.039 Uiso 1 calc R
C22 C 0.0535(4) 0.7082(5) 0.1970(4) 0.0294(9) Uani 1 d .
C20 C 0.2818(4) 0.8467(5) 0.3544(4) 0.0314(10) Uani 1 d .
H20 H 0.3647 0.9369 0.4066 0.038 Uiso 1 calc R
C3 C 0.6567(4) 0.7424(4) 0.7186(4) 0.0256(9) Uani 1 d .
C21 C 0.1765(4) 0.8459(5) 0.2802(4) 0.0315(10) Uani 1 d .
H21 H 0.1868 0.9351 0.2853 0.038 Uiso 1 calc R
C12 C 0.3334(4) -0.0171(5) 0.8485(4) 0.0300(10) Uani 1 d .
C24 C 0.1472(4) 0.5801(5) 0.2652(4) 0.0312(10) Uani 1 d .
H24 H 0.1378 0.4905 0.2582 0.037 Uiso 1 calc R
C11 C 0.3671(4) 0.1185(4) 0.9475(4) 0.0293(9) Uani 1 d .
H11 H 0.3573 0.1231 1.0245 0.035 Uiso 1 calc R
C26 C -0.2257(4) 0.5314(5) 0.0402(4) 0.0407(11) Uani 1 d .
H26A H -0.3061 0.5263 -0.0053 0.061 Uiso 1 calc GR
H26B H -0.2510 0.5014 0.1036 0.061 Uiso 1 calc GR
H26C H -0.1992 0.4658 -0.0161 0.061 Uiso 1 calc GR
C31 C 0.8983(4) 0.8481(5) 0.8327(4) 0.0417(12) Uani 1 d .
H31A H 0.8994 0.7618 0.7751 0.063 Uiso 1 calc GR
H31B H 0.8764 0.8357 0.9045 0.063 Uiso 1 calc GR
H31C H 0.9904 0.9355 0.8586 0.063 Uiso 1 calc GR
C16 C 0.2846(5) -0.1313(5) 1.0206(4) 0.0442(12) Uani 1 d .
H16A H 0.2639 -0.2148 1.0369 0.066 Uiso 1 calc GR
H16B H 0.2156 -0.1007 1.0391 0.066 Uiso 1 calc GR
H16C H 0.3787 -0.0498 1.0721 0.066 Uiso 1 calc GR
C28 C 0.1335(4) 0.3671(6) 0.5796(4) 0.0431(12) Uani 1 d .
H28A H 0.1289 0.4583 0.6086 0.052 Uiso 1 calc R
H28B H 0.1495 0.3487 0.6503 0.052 Uiso 1 calc R
C29 C -0.0011(5) 0.2392(8) 0.4821(6) 0.098(3) Uani 1 d .
H29A H -0.0125 0.2562 0.4106 0.148 Uiso 1 calc GR
H29B H -0.0808 0.2299 0.5148 0.148 Uiso 1 calc GR
H29C H 0.0027 0.1489 0.4578 0.148 Uiso 1 calc GR

loop_
_atom_site_aniso_label
_atom_site_aniso_U_11
_atom_site_aniso_U_22
_atom_site_aniso_U_33
_atom_site_aniso_U_23
_atom_site_aniso_U_13
_atom_site_aniso_U_12
S25 0.0286(6) 0.0419(7) 0.0582(8) 0.0278(6) 0.0002(5) 0.0148(5)
S15 0.0688(8) 0.0343(7) 0.0473(8) 0.0211(6) 0.0257(7) 0.0232(6)
O27 0.0185(12) 0.0371(16) 0.0318(16) 0.0173(13) 0.0125(12) 0.0096(12)
O30 0.0269(14) 0.0280(16) 0.0431(18) 0.0143(14) 0.0007(13) 0.0092(12)
N18 0.0239(16) 0.040(2) 0.0322(19) 0.0215(17) 0.0126(14) 0.0186(15)
N8 0.0225(15) 0.0330(19) 0.0264(18) 0.0131(16) 0.0096(14) 0.0124(14)
C9 0.0188(16) 0.028(2) 0.024(2) 0.0106(17) 0.0051(14) 0.0090(15)
C19 0.0225(17) 0.036(2) 0.031(2) 0.0196(19) 0.0114(16) 0.0184(17)
C1 0.0268(18) 0.026(2) 0.026(2) 0.0116(18) 0.0103(16) 0.0144(16)
C7 0.0207(17) 0.0237(19) 0.028(2) 0.0090(17) 0.0089(16) 0.0088(15)
C17 0.0257(18) 0.038(2) 0.026(2) 0.0152(19) 0.0079(16) 0.0181(18)
C4 0.0283(18) 0.026(2) 0.032(2) 0.0168(18) 0.0122(17) 0.0142(16)
C6 0.0165(16) 0.029(2) 0.025(2) 0.0112(17) 0.0102(15) 0.0101(15)
C2 0.0263(18) 0.032(2) 0.0184(19) 0.0102(17) 0.0052(15) 0.0158(17)
C5 0.0271(18) 0.032(2) 0.026(2) 0.0164(18) 0.0138(16) 0.0179(16)
C10 0.0283(18) 0.031(2) 0.026(2) 0.0098(18) 0.0110(16) 0.0161(17)
C13 0.0307(19) 0.023(2) 0.030(2) 0.0094(18) 0.0074(17) 0.0119(17)
C14 0.0255(18) 0.030(2) 0.026(2) 0.0107(19) 0.0084(16) 0.0123(17)
C23 0.0285(19) 0.023(2) 0.039(2) 0.0131(19) 0.0039(18) 0.0098(17)
C22 0.0220(17) 0.039(2) 0.030(2) 0.0168(19) 0.0102(16) 0.0171(17)
C20 0.0223(18) 0.037(2) 0.035(2) 0.019(2) 0.0082(17) 0.0122(17)
C3 0.0233(17) 0.025(2) 0.028(2) 0.0111(17) 0.0072(16) 0.0127(16)
C21 0.0279(19) 0.028(2) 0.042(3) 0.021(2) 0.0121(18) 0.0127(17)
C12 0.0270(18) 0.035(2) 0.028(2) 0.0157(19) 0.0137(17) 0.0134(17)
C24 0.0281(19) 0.027(2) 0.037(2) 0.0164(19) 0.0084(17) 0.0118(17)
C11 0.0308(19) 0.028(2) 0.025(2) 0.0110(18) 0.0120(17) 0.0123(17)
C26 0.0264(19) 0.041(3) 0.046(3) 0.016(2) 0.0010(19) 0.0146(19)
C31 0.024(2) 0.037(3) 0.053(3) 0.018(2) 0.000(2) 0.0103(18)
C16 0.055(3) 0.049(3) 0.051(3) 0.036(3) 0.032(2) 0.030(2)
C28 0.0245(19) 0.068(3) 0.038(3) 0.028(2) 0.0187(19) 0.021(2)
C29 0.022(2) 0.135(6) 0.055(4) 0.017(4) 0.017(2) -0.006(3)

loop_
_atom_type_symbol
_atom_type_description
_atom_type_scat_dispersion_real
_atom_type_scat_dispersion_imag
_atom_type_scat_source
C C 0.0033 0.0016 'International Tables Vol C Tables 4.2.6.8 and 6.1.1.4'
H H 0.0000 0.0000 'International Tables Vol C Tables 4.2.6.8 and 6.1.1.4'
N N 0.0061 0.0033 'International Tables Vol C Tables 4.2.6.8 and 6.1.1.4'
O O 0.0106 0.0060 'International Tables Vol C Tables 4.2.6.8 and 6.1.1.4'
S S 0.1246 0.1234 'International Tables Vol C Tables 4.2.6.8 and 6.1.1.4'

loop_
_exptl_crystal_face_index_h
_exptl_crystal_face_index_k
_exptl_crystal_face_index_l
_exptl_crystal_face_perp_dist
15 -5 2 0.0246
-14 2 1 0.1014
0 -14 11 0.1088
-1 14 -11 0.0105
0 -14 3 0.1035
13 -1 -9 0.0187
-5 7 -16 0.0199
-1 -9 -6 0.0773
-1 14 -10 0.0105
0 -11 15 0.0974
9 3 5 0.0070
6 -6 15 0.0492
-9 8 10 0.0666
1 12 1 0.0046
-6 -2 16 0.0756
-1 6 11 0.0239

loop_
_geom_angle_atom_site_label_1
_geom_angle_atom_site_label_2
_geom_angle_atom_site_label_3
_geom_angle
C22 S25 C26 102.8(2)
C12 S15 C16 103.7(2)
C6 O27 C28 115.1(3)
C3 O30 C31 116.6(3)
C17 N18 C19 117.2(3)
C7 N8 C9 118.3(3)
C10 C9 N8 117.9(3)
C10 C9 C14 119.0(4)
C14 C9 N8 122.9(4)
C20 C19 N18 117.6(3)
C24 C19 N18 124.2(4)
C24 C19 C20 118.1(4)
C6 C1 C7 120.8(3)
C2 C1 C7 120.8(4)
C2 C1 C6 118.4(4)
N8 C7 C1 122.6(4)
N8 C7 H7 118.7
C1 C7 H7 118.7
N18 C17 H17 118.1
N18 C17 C5 123.8(4)
C5 C17 H17 118.1
C5 C4 H4 119.9
C3 C4 H4 119.9
C3 C4 C5 120.3(4)
O27 C6 C1 120.1(4)
O27 C6 C5 118.7(3)
C5 C6 C1 121.0(3)
C1 C2 H2 119.5
C3 C2 C1 121.0(4)
C3 C2 H2 119.5
C4 C5 C17 121.1(4)
C6 C5 C17 119.9(3)
C6 C5 C4 119.0(4)
C9 C10 H10 119.7
C9 C10 C11 120.5(4)
C11 C10 H10 119.7
C14 C13 H13 118.7
C14 C13 C12 122.6(4)
C12 C13 H13 118.7
C9 C14 H14 120.4
C13 C14 C9 119.2(4)
C13 C14 H14 120.4
C22 C23 H23 119.6
C22 C23 C24 120.9(4)
C24 C23 H23 119.6
C23 C22 S25 124.8(3)
C23 C22 C21 119.2(4)
C21 C22 S25 116.0(3)
C19 C20 H20 119.4
C21 C20 C19 121.3(4)
C21 C20 H20 119.4
O30 C3 C4 115.1(3)
O30 C3 C2 124.7(4)
C2 C3 C4 120.2(3)
C22 C21 H21 120.3
C20 C21 C22 119.3(4)
C20 C21 H21 120.3
C13 C12 S15 117.8(3)
C13 C12 C11 118.0(4)
C11 C12 S15 124.3(3)
C19 C24 C23 120.9(4)
C19 C24 H24 119.6
C23 C24 H24 119.6
C10 C11 C12 120.6(4)
C10 C11 H11 119.7
C12 C11 H11 119.7
S25 C26 H26A 109.5
S25 C26 H26B 109.5
S25 C26 H26C 109.5
H26A C26 H26B 109.5
H26A C26 H26C 109.5
H26B C26 H26C 109.5
O30 C31 H31A 109.5
O30 C31 H31B 109.5
O30 C31 H31C 109.5
H31A C31 H31B 109.5
H31A C31 H31C 109.5
H31B C31 H31C 109.5
S15 C16 H16A 109.5
S15 C16 H16B 109.5
S15 C16 H16C 109.5
H16A C16 H16B 109.5
H16A C16 H16C 109.5
H16B C16 H16C 109.5
O27 C28 H28A 110.4
O27 C28 H28B 110.4
O27 C28 C29 106.5(4)
H28A C28 H28B 108.6
C29 C28 H28A 110.4
C29 C28 H28B 110.4
C28 C29 H29A 109.5
C28 C29 H29B 109.5
C28 C29 H29C 109.5
H29A C29 H29B 109.5
H29A C29 H29C 109.5
H29B C29 H29C 109.5

loop_
_geom_bond_atom_site_label_1
_geom_bond_atom_site_label_2
_geom_bond_distance
S25 C22 1.767(4)
S25 C26 1.788(4)
S15 C12 1.761(5)
S15 C16 1.792(5)
O27 C6 1.373(4)
O27 C28 1.436(4)
O30 C3 1.377(4)
O30 C31 1.421(5)
N18 C19 1.419(5)
N18 C17 1.274(5)
N8 C9 1.426(5)
N8 C7 1.278(5)
C9 C10 1.393(5)
C9 C14 1.404(5)
C19 C20 1.399(6)
C19 C24 1.387(5)
C1 C7 1.454(5)
C1 C6 1.403(5)
C1 C2 1.402(5)
C7 H7 0.9300
C17 H17 0.9300
C17 C5 1.458(5)
C4 H4 0.9300
C4 C5 1.402(5)
C4 C3 1.389(5)
C6 C5 1.398(5)
C2 H2 0.9300
C2 C3 1.379(6)
C10 H10 0.9300
C10 C11 1.393(6)
C13 H13 0.9300
C13 C14 1.378(6)
C13 C12 1.386(6)
C14 H14 0.9300
C23 H23 0.9300
C23 C22 1.373(6)
C23 C24 1.389(6)
C22 C21 1.411(5)
C20 H20 0.9300
C20 C21 1.388(5)
C21 H21 0.9300
C12 C11 1.393(6)
C24 H24 0.9300
C11 H11 0.9300
C26 H26A 0.9600
C26 H26B 0.9600
C26 H26C 0.9600
C31 H31A 0.9600
C31 H31B 0.9600
C31 H31C 0.9600
C16 H16A 0.9600
C16 H16B 0.9600
C16 H16C 0.9600
C28 H28A 0.9700
C28 H28B 0.9700
C28 C29 1.485(7)
C29 H29A 0.9600
C29 H29B 0.9600
C29 H29C 0.9600

loop_
_geom_torsion_atom_site_label_1
_geom_torsion_atom_site_label_2
_geom_torsion_atom_site_label_3
_geom_torsion_atom_site_label_4
_geom_torsion
S25 C22 C21 C20 177.3(3)
S15 C12 C11 C10 178.1(3)
O27 C6 C5 C17 6.5(5)
O27 C6 C5 C4 -173.7(3)
N18 C19 C20 C21 -173.8(3)
N18 C19 C24 C23 175.1(4)
N18 C17 C5 C4 10.3(6)
N18 C17 C5 C6 -169.9(4)
N8 C9 C10 C11 179.9(3)
N8 C9 C14 C13 178.0(3)
C9 N8 C7 C1 -175.9(3)
C9 C10 C11 C12 3.1(6)
C19 N18 C17 C5 -179.7(3)
C19 C20 C21 C22 -2.7(6)
C1 C6 C5 C17 -179.1(3)
C1 C6 C5 C4 0.7(5)
C1 C2 C3 O30 -178.9(4)
C1 C2 C3 C4 3.0(6)
C7 N8 C9 C10 -143.5(4)
C7 N8 C9 C14 40.1(5)
C7 C1 C6 O27 -4.5(5)
C7 C1 C6 C5 -178.9(3)
C7 C1 C2 C3 177.1(3)
C17 N18 C19 C20 147.8(4)
C17 N18 C19 C24 -31.6(5)
C6 O27 C28 C29 173.0(5)
C6 C1 C7 N8 -158.8(3)
C6 C1 C2 C3 -0.7(5)
C2 C1 C7 N8 23.4(6)
C2 C1 C6 O27 173.2(3)
C2 C1 C6 C5 -1.1(5)
C5 C4 C3 O30 178.3(3)
C5 C4 C3 C2 -3.4(6)
C10 C9 C14 C13 1.6(5)
C13 C12 C11 C10 -0.7(6)
C14 C9 C10 C11 -3.6(5)
C14 C13 C12 S15 179.9(3)
C14 C13 C12 C11 -1.2(6)
C23 C22 C21 C20 -1.8(6)
C22 C23 C24 C19 -0.1(6)
C20 C19 C24 C23 -4.3(6)
C3 C4 C5 C17 -178.7(3)
C3 C4 C5 C6 1.5(5)
C12 C13 C14 C9 0.8(6)
C24 C19 C20 C21 5.7(6)
C24 C23 C22 S25 -175.8(3)
C24 C23 C22 C21 3.2(6)
C26 S25 C22 C23 8.7(4)
C26 S25 C22 C21 -170.4(3)
C31 O30 C3 C4 -163.7(4)
C31 O30 C3 C2 18.1(6)
C16 S15 C12 C13 175.9(3)
C16 S15 C12 C11 -2.9(4)
C28 O27 C6 C1 84.7(4)
C28 O27 C6 C5 -100.8(4)

loop_
_exptl_oxdiff_crystal_face_indexfrac_h
_exptl_oxdiff_crystal_face_indexfrac_k
_exptl_oxdiff_crystal_face_indexfrac_l
_exptl_oxdiff_crystal_face_x
_exptl_oxdiff_crystal_face_y
_exptl_oxdiff_crystal_face_z
14.9717 -5.0158 2.0273 0.2066 0.7856 0.6267
-13.9677 2.0119 0.9830 -0.1235 -0.6170 -0.7457
0.0404 -14.0095 11.0364 0.0983 0.5712 -0.8291
-1.0373 14.0105 -11.0376 -0.1182 -0.6112 0.7680
0.0586 -13.9988 3.0203 -0.4260 0.4945 -0.7994
12.9843 -1.0006 -9.0014 -0.3761 0.4670 0.7706
-4.9806 7.0237 -16.0455 -0.8366 -0.5863 0.1482
-0.9411 -8.9877 -6.0042 -0.8133 0.2019 -0.5456
-1.0396 14.0091 -10.0356 -0.0526 -0.6016 0.7643
0.0173 -11.0159 15.0415 0.4938 0.5098 -0.6750
8.9464 2.9832 5.0180 0.6398 0.3082 0.6998
5.9751 -6.0238 15.0437 0.8354 0.5835 -0.0272
-9.0319 7.9927 10.0012 0.8324 -0.5303 -0.1359
0.9385 11.9932 0.9911 0.6190 -0.3496 0.7330
-6.0082 -2.0146 16.0271 0.8405 -0.0201 -0.5381
-1.0499 5.9841 11.0149 0.9679 -0.1342 0.2361
